data_2108917
loop_
_publ_author_name
'Rejnhardt, Piotr'
'Drozd, Marek'
'Daszkiewicz, Marek'

_publ_section_title
;
 Low-temperature phase transition and high-pressure phase stability of
 1<i>H</i>-pyrazole-1-carboxamidine nitrate
;
_journal_issue 6
_journal_name_full 'Acta Crystallographica Section B'
_journal_page_first 996
_journal_page_last 1002
_journal_paper_doi 10.1107/S2052520621010970
_journal_volume 77
_journal_year 2021
_chemical_formula_moiety 'C4 H7 N4, N O3'
_chemical_formula_sum 'C4 H7 N5 O3'
_chemical_formula_weight 173.15
_space_group_crystal_system monoclinic
_space_group_IT_number 14
_space_group_name_Hall '-P 2ybc'
_space_group_name_H-M_alt 'P 1 21/c 1'
_atom_sites_solution_hydrogens geom
_atom_sites_solution_primary dual
_audit_creation_date 2021-05-04
_audit_creation_method
;
Olex2 1.2
(compiled 2018.05.29 svn.r3508 for OlexSys, GUI svn.r5506)
;
_cell_angle_alpha 90
_cell_angle_beta 98.65(6)
_cell_angle_gamma 90
_cell_formula_units_Z 4
_cell_length_a 5.099(4)
_cell_length_b 10.193(19)
_cell_length_c 13.666(7)
_cell_measurement_reflns_used 239
_cell_measurement_temperature 293(2)
_cell_measurement_theta_max 23.3850
_cell_measurement_theta_min 2.9810
_cell_volume 702.2(15)
_computing_cell_refinement 'CrysAlisPro 1.171.39.46 (Rigaku OD, 2018)'
_computing_data_collection 'CrysAlisPro 1.171.39.46 (Rigaku OD, 2018)'
_computing_data_reduction 'CrysAlisPro 1.171.39.46 (Rigaku OD, 2018)'
_computing_molecular_graphics 'Olex2 (Dolomanov et al., 2009)'
_computing_publication_material 'Olex2 (Dolomanov et al., 2009)'
_computing_structure_refinement 'ShelXL (Sheldrick, 2015)'
_computing_structure_solution 'ShelXT (Sheldrick, 2015)'
_diffrn_ambient_temperature 293(2)
_diffrn_detector 'CCD plate'
_diffrn_detector_area_resol_mean 8.2214
_diffrn_detector_type 'Sapphire2, large Be window'
_diffrn_measured_fraction_theta_full 0.411
_diffrn_measured_fraction_theta_max 0.411
_diffrn_measurement_details
;
List of Runs (angles in degrees, time in seconds):

  # Type    Start    End  Width  t~exp~   \w     \q     \k     \f   Frames
--------------------------------------------------------------------------
  1  \w    -20.00  32.00   0.50   40.00    --   25.00   0.00   0.00  104
  2  \w    -20.00  36.00   0.50   40.00    --   25.00   0.00 180.00  112
  3  \w     -3.00  47.00   0.50   40.00    --   25.00 -40.00-170.00  100
  4  \w     -3.00  47.00   0.50   40.00    --   25.00 -40.00  10.00  100
  5  \w      8.00  65.00   0.50   40.00    --   25.00 -82.00  30.00  114
  6  \w      8.00  65.00   0.50   40.00    --   25.00 -82.00-150.00  114
  7  \w     32.50  89.00   0.50   40.00    --   25.00-135.00-122.00  113
  8  \w     32.00  89.00   0.50   40.00    --   25.00-135.00  58.00  114
  9  \w     25.00  47.00   0.50   40.00    --  -25.00-135.00  58.00   44
 10  \w     25.00  47.00   0.50   40.00    --  -25.00-135.00-122.00   44
 11  \w      0.00  23.00   0.50   40.00    --  -25.00 -82.00-150.00   46
 12  \w      0.00  23.00   0.50   40.00    --  -25.00 -82.00  30.00   46
 13  \w    -19.00  17.00   0.50   40.00    --  -25.00 -40.00  10.00   72
 14  \w    -19.00  17.00   0.50   40.00    --  -25.00 -40.00-170.00   72
 15  \w    -33.00  22.00   0.50   40.00    --  -25.00   0.00 180.00  110
 16  \w    -33.00  22.00   0.50   40.00    --  -25.00   0.00   0.00  110
;
_diffrn_measurement_device 'four-circle diffractometer'
_diffrn_measurement_device_type 'Xcalibur, Sapphire2, large Be window'
_diffrn_measurement_method '\w scans'
_diffrn_orient_matrix_type 'CrysAlisPro convention (1999,Acta A55,543-557)'
_diffrn_orient_matrix_UB_11 0.0636265672
_diffrn_orient_matrix_UB_12 -0.0606603859
_diffrn_orient_matrix_UB_13 -0.0056843049
_diffrn_orient_matrix_UB_21 0.0008244570
_diffrn_orient_matrix_UB_22 -0.0138551314
_diffrn_orient_matrix_UB_23 0.0509353267
_diffrn_orient_matrix_UB_31 -0.1255063002
_diffrn_orient_matrix_UB_32 -0.0311724692
_diffrn_orient_matrix_UB_33 -0.0112904091
_diffrn_radiation_monochromator graphite
_diffrn_radiation_probe x-ray
_diffrn_radiation_type MoK\a
_diffrn_radiation_wavelength 0.71073
_diffrn_reflns_av_R_equivalents 0.0839
_diffrn_reflns_av_unetI/netI 0.0459
_diffrn_reflns_Laue_measured_fraction_full 0.411
_diffrn_reflns_Laue_measured_fraction_max 0.411
_diffrn_reflns_limit_h_max 5
_diffrn_reflns_limit_h_min -5
_diffrn_reflns_limit_k_max 6
_diffrn_reflns_limit_k_min -6
_diffrn_reflns_limit_l_max 16
_diffrn_reflns_limit_l_min -16
_diffrn_reflns_number 3755
_diffrn_reflns_point_group_measured_fraction_full 0.411
_diffrn_reflns_point_group_measured_fraction_max 0.411
_diffrn_reflns_theta_full 24.979
_diffrn_reflns_theta_max 24.979
_diffrn_reflns_theta_min 3.015
_diffrn_source 'fine-focus sealed X-ray tube'
_diffrn_source_type 'Enhance (Mo) X-ray Source'
_exptl_absorpt_coefficient_mu 0.140
_exptl_absorpt_correction_T_max 1.00000
_exptl_absorpt_correction_T_min 0.25882
_exptl_absorpt_correction_type multi-scan
_exptl_absorpt_process_details
;
CrysAlisPro 1.171.39.46 (Rigaku Oxford Diffraction, 2018)
Empirical absorption correction using spherical harmonics,
 implemented in SCALE3 ABSPACK scaling algorithm.
;
_exptl_crystal_colour colourless
_exptl_crystal_density_diffrn 1.638
_exptl_crystal_description prism
_exptl_crystal_F_000 360
_refine_diff_density_max 0.163
_refine_diff_density_min -0.165
_refine_diff_density_rms 0.044
_refine_ls_extinction_method none
_refine_ls_goodness_of_fit_ref 1.045
_refine_ls_hydrogen_treatment constr
_refine_ls_matrix_type full
_refine_ls_number_parameters 109
_refine_ls_number_reflns 508
_refine_ls_number_restraints 0
_refine_ls_restrained_S_all 1.045
_refine_ls_R_factor_all 0.1512
_refine_ls_R_factor_gt 0.0661
_refine_ls_shift/su_max 0.000
_refine_ls_shift/su_mean 0.000
_refine_ls_structure_factor_coef Fsqd
_refine_ls_weighting_details 'w=1/[\s^2^(Fo^2^)+(0.1044P)^2^+1.3001P] where P=(Fo^2^+2Fc^2^)/3'
_refine_ls_weighting_scheme calc
_refine_ls_wR_factor_gt 0.1645
_refine_ls_wR_factor_ref 0.2292
_reflns_Friedel_coverage 0.000
_reflns_number_gt 254
_reflns_number_total 508
_reflns_threshold_expression 'I > 2\s(I)'
_cod_data_source_file xk5086sup1.cif
_cod_data_source_block 0.58GPa
_cod_database_code 2108917
_shelx_shelxl_version_number 2018/3
_chemical_oxdiff_formula C4N4NO3H7
_shelx_space_group_comment
;
The symmetry employed for this shelxl refinement is uniquely defined
by the following loop, which should always be used as a source of
symmetry information in preference to the above space-group names.
They are only intended as comments.
;
_reflns_odcompleteness_completeness 41.27
_reflns_odcompleteness_iscentric 1
_reflns_odcompleteness_theta 24.92
_olex2_refinement_description
;
1. Fixed Uiso
 At 1.2 times of:
  All C(H) groups, All N(H,H) groups
2.a Aromatic/amide H refined with riding coordinates:
 C1(H1), C2(H2), C3(H3)
2.b X=CH2 refined with riding coordinates:
 N3(H3A,H3B), N4(H4A,H4B)
;
_olex2_submission_special_instructions 'No special instructions were received'
_oxdiff_exptl_absorpt_empirical_details
;
Empirical correction (ABSPACK) includes:
- Absorption correction using spherical harmonics
- Frame scaling
;
_oxdiff_exptl_absorpt_empirical_full_max 4.214
_oxdiff_exptl_absorpt_empirical_full_min 0.633

loop_
_space_group_symop_operation_xyz
'x, y, z'
'-x, y+1/2, -z+1/2'
'-x, -y, -z'
'x, -y-1/2, z-1/2'

loop_
_atom_site_label
_atom_site_type_symbol
_atom_site_fract_x
_atom_site_fract_y
_atom_site_fract_z
_atom_site_U_iso_or_equiv
_atom_site_adp_type
_atom_site_occupancy
_atom_site_site_symmetry_order
_atom_site_calc_flag
_atom_site_refinement_flags_posn
_atom_site_refinement_flags_adp
_atom_site_refinement_flags_occupancy
_atom_site_disorder_assembly
_atom_site_disorder_group
C1 C 0.105(2) 0.784(2) 0.5401(10) 0.098(11) Uani 1 1 d . . . . .
H1 H -0.052389 0.820560 0.508287 0.118 Uiso 1 1 calc R . . . .
C2 C 0.322(2) 0.8647(18) 0.5854(7) 0.070(8) Uani 1 1 d . . . . .
H2 H 0.340664 0.955430 0.585716 0.084 Uiso 1 1 calc R . . . .
C3 C 0.489(2) 0.772(2) 0.6268(8) 0.058(7) Uani 1 1 d . . . . .
H3 H 0.653307 0.788618 0.664068 0.070 Uiso 1 1 calc R . . . .
C4 C 0.472(2) 0.521(2) 0.6281(7) 0.056(8) Uani 1 1 d . . . . .
N1 N 0.382(2) 0.6466(17) 0.6065(6) 0.048(7) Uani 1 1 d . . . . .
N2 N 0.1382(19) 0.6594(17) 0.5458(9) 0.081(8) Uani 1 1 d . . . . .
N3 N 0.3354(18) 0.4221(15) 0.5919(6) 0.080(6) Uani 1 1 d . . . . .
H3A H 0.395577 0.343877 0.603544 0.097 Uiso 1 1 calc R . . . .
H3B H 0.183661 0.433859 0.556072 0.097 Uiso 1 1 calc R . . . .
N4 N 0.7054(13) 0.5097(11) 0.6835(5) 0.075(5) Uani 1 1 d . . . . .
H4A H 0.772945 0.433262 0.696947 0.090 Uiso 1 1 calc R . . . .
H4B H 0.790378 0.578715 0.706283 0.090 Uiso 1 1 calc R . . . .
N5 N 0.247(2) 0.646(3) 0.8256(8) 0.086(8) Uani 1 1 d . . . . .
O1 O 0.4827(11) 0.6741(9) 0.8565(5) 0.075(4) Uani 1 1 d . . . . .
O2 O 0.160(2) 0.535(2) 0.8249(8) 0.113(8) Uani 1 1 d . . . . .
O3 O 0.0842(14) 0.7375(11) 0.7931(5) 0.074(5) Uani 1 1 d . . . . .

loop_
_atom_site_aniso_label
_atom_site_aniso_U_11
_atom_site_aniso_U_22
_atom_site_aniso_U_33
_atom_site_aniso_U_23
_atom_site_aniso_U_13
_atom_site_aniso_U_12
C1 0.032(8) 0.17(4) 0.083(8) -0.038(14) -0.016(5) 0.017(10)
C2 0.067(11) 0.05(3) 0.083(6) 0.004(9) -0.011(6) 0.001(7)
C3 0.059(9) 0.02(3) 0.087(7) -0.004(9) -0.003(6) -0.016(7)
C4 0.045(9) 0.05(3) 0.073(7) -0.001(10) 0.003(5) 0.009(7)
N1 0.047(8) 0.01(3) 0.080(5) -0.001(9) -0.007(4) -0.006(6)
N2 0.038(7) 0.10(3) 0.098(7) -0.005(10) -0.011(5) 0.002(7)
N3 0.059(7) 0.07(2) 0.096(6) -0.001(7) -0.031(5) 0.001(5)
N4 0.056(7) 0.065(18) 0.092(5) -0.007(6) -0.026(4) -0.003(4)
N5 0.032(9) 0.14(3) 0.085(6) -0.022(9) 0.004(5) 0.000(7)
O1 0.036(5) 0.072(15) 0.111(5) -0.007(5) -0.013(3) -0.004(3)
O2 0.063(7) 0.12(3) 0.138(8) 0.012(10) -0.029(5) -0.023(7)
O3 0.042(5) 0.068(18) 0.103(5) 0.011(6) -0.011(3) 0.008(4)

loop_
_atom_type_symbol
_atom_type_description
_atom_type_scat_dispersion_real
_atom_type_scat_dispersion_imag
_atom_type_scat_source
C C 0.0033 0.0016 'International Tables Vol C Tables 4.2.6.8 and 6.1.1.4'
H H 0.0000 0.0000 'International Tables Vol C Tables 4.2.6.8 and 6.1.1.4'
N N 0.0061 0.0033 'International Tables Vol C Tables 4.2.6.8 and 6.1.1.4'
O O 0.0106 0.0060 'International Tables Vol C Tables 4.2.6.8 and 6.1.1.4'

loop_
_geom_angle_atom_site_label_1
_geom_angle_atom_site_label_2
_geom_angle_atom_site_label_3
_geom_angle
_geom_angle_site_symmetry_1
_geom_angle_site_symmetry_3
_geom_angle_publ_flag
N2 C1 C2 116.9(12) . . ?
C3 C2 C1 100.2(18) . . ?
C2 C3 N1 111.0(12) . . ?
N3 C4 N1 120.4(13) . . ?
N3 C4 N4 123.1(19) . . ?
N4 C4 N1 116.5(19) . . ?
C4 N1 C3 134.4(17) . . ?
C4 N1 N2 116.9(15) . . ?
N2 N1 C3 108.5(16) . . ?
C1 N2 N1 103.2(15) . . ?
O1 N5 O3 119(2) . . ?
O2 N5 O1 124(3) . . ?
O2 N5 O3 117.3(14) . . ?

loop_
_geom_bond_atom_site_label_1
_geom_bond_atom_site_label_2
_geom_bond_distance
_geom_bond_site_symmetry_2
_geom_bond_publ_flag
C1 C2 1.44(3) . ?
C1 N2 1.28(3) . ?
C2 C3 1.34(2) . ?
C3 N1 1.40(2) . ?
C4 N1 1.38(2) . ?
C4 N3 1.28(2) . ?
C4 N4 1.317(12) . ?
N1 N2 1.393(15) . ?
N5 O1 1.247(11) . ?
N5 O2 1.21(3) . ?
N5 O3 1.28(3) . ?

_cod_database_fobs_code 2108917
